data_7000414
loop_
_publ_author_name
'Chang, Yung-Hung'
'Fu, Ching-Feng'
'Liu, Yi-Hong'
'Peng, Shei-Ming'
'Chen, Jwu-Ting'
'Liu, Shiuh-Tzung'

_publ_section_title
;
 Synthesis, characterization and catalytic activity of saturated and
 unsaturated N-heterocyclic carbene iridium(i) complexes
;
_journal_issue 5
_journal_name_full 'Dalton Transactions'
_journal_page_first 861
_journal_page_last 867
_journal_paper_doi 10.1039/b814234c
_journal_year 2009
_chemical_formula_sum 'C36 H31 Cl Ir N2 O P'
_chemical_formula_weight 766.25
_chemical_name_systematic
;
?
;
_space_group_IT_number 14
_symmetry_cell_setting monoclinic
_symmetry_space_group_name_Hall '-P 2yn'
_symmetry_space_group_name_H-M 'P 1 21/n 1'
_atom_sites_solution_hydrogens geom
_atom_sites_solution_primary direct
_atom_sites_solution_secondary difmap
_audit_creation_method SHELXL-97
_cell_angle_alpha 90.00
_cell_angle_beta 117.211(6)
_cell_angle_gamma 90.00
_cell_formula_units_Z 4
_cell_length_a 10.1220(5)
_cell_length_b 32.2279(14)
_cell_length_c 10.7193(6)
_cell_measurement_reflns_used 16066
_cell_measurement_temperature 150(2)
_cell_measurement_theta_max 28.0962
_cell_measurement_theta_min 2.5829
_cell_volume 3109.8(3)
_computing_cell_refinement
;
CrysAlis RED, Oxford Diffraction Ltd.,
Version 1.171.32.15 (release 10-01-2008 CrysAlis171 .NET)
(compiled Jan 10 2008,16:37:18)
Empirical absorption correction using spherical harmonics,
implemented in SCALE3 ABSPACK scaling algorithm.
;
_computing_data_collection
;
CrysAlis RED, Oxford Diffraction Ltd.,
Version 1.171.32.15 (release 10-01-2008 CrysAlis171 .NET)
(compiled Jan 10 2008,16:37:18)
Empirical absorption correction using spherical harmonics,
implemented in SCALE3 ABSPACK scaling algorithm.
;
_computing_data_reduction
;
CrysAlis RED, Oxford Diffraction Ltd.,
Version 1.171.32.15 (release 10-01-2008 CrysAlis171 .NET)
(compiled Jan 10 2008,16:37:18)
Empirical absorption correction using spherical harmonics,
implemented in SCALE3 ABSPACK scaling algorithm.
;
_computing_molecular_graphics SHELXTL
_computing_publication_material SHELXTL
_computing_structure_refinement 'SHELXL-97 (Sheldrick, 1997)'
_computing_structure_solution 'SHELXS-97 (Sheldrick, 1990)'
_diffrn_ambient_temperature 150(2)
_diffrn_measured_fraction_theta_full 0.954
_diffrn_measured_fraction_theta_max 0.954
_diffrn_measurement_device_type 'Oxford Diffraction Gemini R'
_diffrn_measurement_method CCD
_diffrn_radiation_monochromator graphite
_diffrn_radiation_source 'fine-focus sealed tube'
_diffrn_radiation_type MoK\a
_diffrn_radiation_wavelength 0.71073
_diffrn_reflns_av_R_equivalents 0.0265
_diffrn_reflns_av_sigmaI/netI 0.0347
_diffrn_reflns_limit_h_max 12
_diffrn_reflns_limit_h_min -12
_diffrn_reflns_limit_k_max 40
_diffrn_reflns_limit_k_min -41
_diffrn_reflns_limit_l_max 13
_diffrn_reflns_limit_l_min -12
_diffrn_reflns_number 18105
_diffrn_reflns_theta_full 27.50
_diffrn_reflns_theta_max 27.50
_diffrn_reflns_theta_min 2.59
_exptl_absorpt_coefficient_mu 4.462
_exptl_absorpt_correction_T_max 1.00000
_exptl_absorpt_correction_T_min 0.62674
_exptl_absorpt_correction_type multi-scan
_exptl_absorpt_process_details
;
CrysAlis RED, Oxford Diffraction Ltd.,
Version 1.171.32.15 (release 10-01-2008 CrysAlis171 .NET)
(compiled Jan 10 2008,16:37:18)
Empirical absorption correction using spherical harmonics,
implemented in SCALE3 ABSPACK scaling algorithm.
;
_exptl_crystal_density_diffrn 1.637
_exptl_crystal_density_method 'not measured'
_exptl_crystal_F_000 1512
_exptl_crystal_size_max 0.25
_exptl_crystal_size_mid 0.20
_exptl_crystal_size_min 0.15
_refine_diff_density_max 1.202
_refine_diff_density_min -1.053
_refine_diff_density_rms 0.102
_refine_ls_extinction_method none
_refine_ls_goodness_of_fit_ref 1.075
_refine_ls_hydrogen_treatment constr
_refine_ls_matrix_type full
_refine_ls_number_parameters 379
_refine_ls_number_reflns 6807
_refine_ls_number_restraints 0
_refine_ls_restrained_S_all 1.075
_refine_ls_R_factor_all 0.0373
_refine_ls_R_factor_gt 0.0266
_refine_ls_shift/su_max 0.002
_refine_ls_shift/su_mean 0.000
_refine_ls_structure_factor_coef Fsqd
_refine_ls_weighting_details 'calc w=1/[\s^2^(Fo^2^)+(0.0152P)^2^+3.2556P] where P=(Fo^2^+2Fc^2^)/3'
_refine_ls_weighting_scheme calc
_refine_ls_wR_factor_gt 0.0469
_refine_ls_wR_factor_ref 0.0485
_reflns_number_gt 5745
_reflns_number_total 6807
_reflns_threshold_expression >2sigma(I)
_cod_data_source_file b814234c.txt
_cod_data_source_block ic13085
_cod_depositor_comments
;
The following automatic conversions were performed:
'_symmetry_cell_setting' value 'Monoclinic' changed to 'monoclinic'
according to '/home/saulius/struct/CIF-dictionaries/cif_core.dic'
dictionary named 'cif_core.dic' version 2.4.1 from 2010-06-29.

Automatic conversion script
Id: cif_fix_enum 1527 2010-12-29 10:47:43Z saulius 
;
_cod_original_sg_symbol_H-M P2(1)/n
_cod_database_code 7000414

loop_
_symmetry_equiv_pos_as_xyz
'x, y, z'
'-x+1/2, y+1/2, -z+1/2'
'-x, -y, -z'
'x-1/2, -y-1/2, z-1/2'

loop_
_atom_site_label
_atom_site_type_symbol
_atom_site_fract_x
_atom_site_fract_y
_atom_site_fract_z
_atom_site_U_iso_or_equiv
_atom_site_adp_type
_atom_site_occupancy
_atom_site_symmetry_multiplicity
_atom_site_calc_flag
_atom_site_refinement_flags
_atom_site_disorder_assembly
_atom_site_disorder_group
Ir1 Ir 0.783687(13) 0.117522(4) 0.330809(12) 0.01624(4) Uani 1 1 d . . .
Cl1 Cl 0.73814(10) 0.07440(3) 0.48557(9) 0.0309(2) Uani 1 1 d . . .
P1 P 0.62428(8) 0.16680(2) 0.34238(8) 0.01512(16) Uani 1 1 d . . .
O1 O 0.8437(3) 0.16855(10) 0.1351(3) 0.0559(9) Uani 1 1 d . . .
N1 N 0.9037(3) 0.03330(8) 0.2899(3) 0.0231(6) Uani 1 1 d . . .
N2 N 1.0827(3) 0.07406(8) 0.4136(3) 0.0226(6) Uani 1 1 d . . .
C1 C 0.8211(4) 0.14907(12) 0.2106(4) 0.0302(8) Uani 1 1 d . . .
C2 C 0.9333(3) 0.07242(10) 0.3398(3) 0.0181(7) Uani 1 1 d . . .
C3 C 1.0328(4) 0.01076(11) 0.3333(4) 0.0325(9) Uani 1 1 d . . .
H3A H 1.0407 -0.0174 0.3117 0.039 Uiso 1 1 calc R . .
C4 C 1.1449(4) 0.03613(11) 0.4115(4) 0.0320(9) Uani 1 1 d . . .
H4A H 1.2476 0.0293 0.4569 0.038 Uiso 1 1 calc R . .
C5 C 0.7584(3) 0.01894(11) 0.1865(3) 0.0247(7) Uani 1 1 d . . .
H5A H 0.6809 0.0359 0.1942 0.030 Uiso 1 1 calc R . .
H5B H 0.7448 -0.0102 0.2078 0.030 Uiso 1 1 calc R . .
C6 C 0.7373(4) 0.02134(10) 0.0380(3) 0.0238(7) Uani 1 1 d . . .
C7 C 0.6289(4) -0.00263(10) -0.0660(3) 0.0244(7) Uani 1 1 d . . .
H7A H 0.5750 -0.0223 -0.0413 0.029 Uiso 1 1 calc R . .
C8 C 0.5983(4) 0.00168(11) -0.2043(4) 0.0291(8) Uani 1 1 d . . .
H8A H 0.5221 -0.0146 -0.2744 0.035 Uiso 1 1 calc R . .
C9 C 0.6774(4) 0.02935(12) -0.2415(4) 0.0374(9) Uani 1 1 d . . .
H9A H 0.6555 0.0326 -0.3372 0.045 Uiso 1 1 calc R . .
C10 C 0.7887(5) 0.05241(14) -0.1390(4) 0.0463(11) Uani 1 1 d . . .
H10A H 0.8455 0.0711 -0.1638 0.056 Uiso 1 1 calc R . .
C11 C 0.8184(4) 0.04854(13) -0.0002(4) 0.0386(10) Uani 1 1 d . . .
H11A H 0.8950 0.0647 0.0697 0.046 Uiso 1 1 calc R . .
C12 C 1.1685(4) 0.11112(10) 0.4805(3) 0.0244(7) Uani 1 1 d . . .
H12A H 1.1000 0.1351 0.4571 0.029 Uiso 1 1 calc R . .
H12B H 1.2385 0.1168 0.4415 0.029 Uiso 1 1 calc R . .
C13 C 1.2551(4) 0.10764(9) 0.6375(3) 0.0220(7) Uani 1 1 d . . .
C14 C 1.4061(4) 0.11442(12) 0.7036(4) 0.0316(8) Uani 1 1 d . . .
H14A H 1.4567 0.1198 0.6495 0.038 Uiso 1 1 calc R . .
C15 C 1.4849(4) 0.11351(12) 0.8492(4) 0.0423(10) Uani 1 1 d . . .
H15A H 1.5890 0.1184 0.8943 0.051 Uiso 1 1 calc R . .
C16 C 1.4126(5) 0.10558(11) 0.9270(4) 0.0418(11) Uani 1 1 d . . .
H16A H 1.4665 0.1050 1.0265 0.050 Uiso 1 1 calc R . .
C17 C 1.2613(5) 0.09840(12) 0.8620(4) 0.0423(10) Uani 1 1 d . . .
H17A H 1.2115 0.0927 0.9168 0.051 Uiso 1 1 calc R . .
C18 C 1.1822(4) 0.09957(11) 0.7173(4) 0.0323(8) Uani 1 1 d . . .
H18A H 1.0780 0.0949 0.6726 0.039 Uiso 1 1 calc R . .
C19 C 0.4263(3) 0.15424(10) 0.2581(3) 0.0176(7) Uani 1 1 d . . .
C20 C 0.3176(3) 0.18486(10) 0.2038(3) 0.0214(7) Uani 1 1 d . . .
H20A H 0.3457 0.2132 0.2116 0.026 Uiso 1 1 calc R . .
C21 C 0.1686(4) 0.17403(11) 0.1383(3) 0.0259(8) Uani 1 1 d . . .
H21A H 0.0949 0.1951 0.1023 0.031 Uiso 1 1 calc R . .
C22 C 0.1268(4) 0.13293(11) 0.1250(3) 0.0276(8) Uani 1 1 d . . .
H22A H 0.0245 0.1257 0.0784 0.033 Uiso 1 1 calc R . .
C23 C 0.2333(4) 0.10241(11) 0.1793(3) 0.0266(8) Uani 1 1 d . . .
H23A H 0.2045 0.0741 0.1711 0.032 Uiso 1 1 calc R . .
C24 C 0.3827(3) 0.11299(10) 0.2459(3) 0.0214(7) Uani 1 1 d . . .
H24A H 0.4558 0.0918 0.2836 0.026 Uiso 1 1 calc R . .
C25 C 0.6293(3) 0.21577(9) 0.2597(3) 0.0175(7) Uani 1 1 d . . .
C26 C 0.7017(4) 0.25040(11) 0.3361(4) 0.0292(8) Uani 1 1 d . . .
H26A H 0.7396 0.2504 0.4352 0.035 Uiso 1 1 calc R . .
C27 C 0.7192(4) 0.28518(12) 0.2688(4) 0.0462(11) Uani 1 1 d . . .
H27A H 0.7705 0.3088 0.3220 0.055 Uiso 1 1 calc R . .
C28 C 0.6626(4) 0.28558(13) 0.1256(4) 0.0449(11) Uani 1 1 d . . .
H28A H 0.6761 0.3093 0.0799 0.054 Uiso 1 1 calc R . .
C29 C 0.5866(4) 0.25176(11) 0.0481(4) 0.0308(8) Uani 1 1 d . . .
H29A H 0.5445 0.2524 -0.0513 0.037 Uiso 1 1 calc R . .
C30 C 0.5713(3) 0.21692(10) 0.1145(3) 0.0216(7) Uani 1 1 d . . .
H30A H 0.5206 0.1934 0.0606 0.026 Uiso 1 1 calc R . .
C31 C 0.6644(3) 0.18191(10) 0.5208(3) 0.0205(7) Uani 1 1 d . . .
C32 C 0.8074(4) 0.17663(12) 0.6267(3) 0.0342(9) Uani 1 1 d . . .
H32A H 0.8810 0.1647 0.6060 0.041 Uiso 1 1 calc R . .
C33 C 0.8443(5) 0.18849(13) 0.7625(4) 0.0442(11) Uani 1 1 d . . .
H33A H 0.9433 0.1852 0.8344 0.053 Uiso 1 1 calc R . .
C34 C 0.7380(5) 0.20505(13) 0.7936(4) 0.0426(11) Uani 1 1 d . . .
H34A H 0.7626 0.2126 0.8874 0.051 Uiso 1 1 calc R . .
C35 C 0.5951(5) 0.21069(13) 0.6884(4) 0.0421(10) Uani 1 1 d . . .
H35A H 0.5218 0.2226 0.7096 0.051 Uiso 1 1 calc R . .
C36 C 0.5584(4) 0.19917(12) 0.5525(4) 0.0316(9) Uani 1 1 d . . .
H36A H 0.4599 0.2031 0.4804 0.038 Uiso 1 1 calc R . .

loop_
_atom_site_aniso_label
_atom_site_aniso_U_11
_atom_site_aniso_U_22
_atom_site_aniso_U_33
_atom_site_aniso_U_23
_atom_site_aniso_U_13
_atom_site_aniso_U_12
Ir1 0.01690(6) 0.01507(6) 0.01628(6) 0.00197(5) 0.00717(5) 0.00348(6)
Cl1 0.0354(5) 0.0275(5) 0.0338(5) 0.0146(4) 0.0192(4) 0.0085(4)
P1 0.0141(4) 0.0146(4) 0.0156(4) 0.0005(3) 0.0059(3) 0.0006(3)
O1 0.0577(19) 0.064(2) 0.073(2) 0.0451(18) 0.0529(18) 0.0363(16)
N1 0.0196(14) 0.0193(15) 0.0264(15) -0.0038(12) 0.0070(12) 0.0024(11)
N2 0.0198(14) 0.0171(14) 0.0241(14) -0.0027(11) 0.0043(12) 0.0036(11)
C1 0.0261(19) 0.034(2) 0.037(2) 0.0062(17) 0.0196(17) 0.0184(16)
C2 0.0187(16) 0.0161(16) 0.0148(15) 0.0001(12) 0.0036(13) 0.0019(12)
C3 0.030(2) 0.0198(19) 0.042(2) -0.0053(16) 0.0116(18) 0.0091(15)
C4 0.0224(19) 0.025(2) 0.040(2) -0.0033(16) 0.0066(17) 0.0120(15)
C5 0.0219(18) 0.0221(18) 0.0296(19) -0.0061(14) 0.0115(16) -0.0052(13)
C6 0.0244(18) 0.0189(17) 0.0301(18) -0.0057(14) 0.0141(16) 0.0001(14)
C7 0.0243(18) 0.0186(18) 0.0304(18) -0.0020(14) 0.0127(15) -0.0019(14)
C8 0.035(2) 0.0231(19) 0.0290(19) -0.0050(15) 0.0149(17) -0.0006(15)
C9 0.050(3) 0.039(2) 0.034(2) -0.0040(18) 0.028(2) -0.0018(19)
C10 0.059(3) 0.047(3) 0.054(3) -0.011(2) 0.044(2) -0.021(2)
C11 0.039(2) 0.042(2) 0.042(2) -0.0140(18) 0.025(2) -0.0197(19)
C12 0.0248(18) 0.0203(19) 0.0211(17) -0.0019(13) 0.0046(14) -0.0017(14)
C13 0.0261(18) 0.0139(17) 0.0225(17) -0.0021(12) 0.0080(15) 0.0023(13)
C14 0.0265(19) 0.035(2) 0.0267(18) -0.0016(16) 0.0062(15) 0.0024(16)
C15 0.036(2) 0.036(2) 0.033(2) -0.0041(18) -0.0034(18) -0.0008(18)
C16 0.067(3) 0.022(2) 0.0195(19) 0.0006(14) 0.005(2) 0.0075(19)
C17 0.072(3) 0.029(2) 0.034(2) 0.0049(17) 0.032(2) 0.005(2)
C18 0.037(2) 0.027(2) 0.032(2) 0.0024(16) 0.0146(18) 0.0015(17)
C19 0.0175(16) 0.0212(17) 0.0154(15) -0.0027(12) 0.0088(13) -0.0017(13)
C20 0.0177(16) 0.0188(17) 0.0264(17) -0.0005(13) 0.0089(14) -0.0019(13)
C21 0.0162(16) 0.031(2) 0.0273(18) -0.0005(15) 0.0074(15) 0.0042(14)
C22 0.0182(18) 0.038(2) 0.0276(19) -0.0078(15) 0.0110(15) -0.0077(15)
C23 0.0267(19) 0.0252(18) 0.0315(19) -0.0032(15) 0.0165(16) -0.0078(15)
C24 0.0216(16) 0.0212(18) 0.0235(16) 0.0002(13) 0.0121(14) 0.0016(14)
C25 0.0133(15) 0.0144(16) 0.0245(17) 0.0018(12) 0.0083(13) 0.0030(12)
C26 0.0270(19) 0.0213(19) 0.0280(19) 0.0001(14) 0.0030(16) -0.0004(15)
C27 0.047(3) 0.022(2) 0.045(2) 0.0026(18) 0.000(2) -0.0115(18)
C28 0.042(2) 0.030(2) 0.049(2) 0.0196(19) 0.009(2) -0.0062(18)
C29 0.030(2) 0.031(2) 0.0290(19) 0.0108(16) 0.0116(17) 0.0047(16)
C30 0.0226(17) 0.0171(17) 0.0235(17) 0.0009(13) 0.0092(14) 0.0024(13)
C31 0.0216(17) 0.0208(17) 0.0175(16) -0.0010(13) 0.0076(14) -0.0015(13)
C32 0.031(2) 0.041(2) 0.0231(19) -0.0035(16) 0.0055(16) 0.0087(17)
C33 0.047(3) 0.047(3) 0.0196(19) -0.0031(17) -0.0003(19) 0.003(2)
C34 0.068(3) 0.041(3) 0.0196(19) -0.0056(16) 0.022(2) -0.012(2)
C35 0.050(3) 0.055(3) 0.035(2) -0.0175(19) 0.031(2) -0.011(2)
C36 0.0256(19) 0.045(2) 0.0262(19) -0.0091(16) 0.0131(16) -0.0025(16)

loop_
_atom_type_symbol
_atom_type_description
_atom_type_scat_dispersion_real
_atom_type_scat_dispersion_imag
_atom_type_scat_source
C C 0.0033 0.0016 'International Tables Vol C Tables 4.2.6.8 and 6.1.1.4'
H H 0.0000 0.0000 'International Tables Vol C Tables 4.2.6.8 and 6.1.1.4'
N N 0.0061 0.0033 'International Tables Vol C Tables 4.2.6.8 and 6.1.1.4'
O O 0.0106 0.0060 'International Tables Vol C Tables 4.2.6.8 and 6.1.1.4'
P P 0.1023 0.0942 'International Tables Vol C Tables 4.2.6.8 and 6.1.1.4'
Cl Cl 0.1484 0.1585 'International Tables Vol C Tables 4.2.6.8 and 6.1.1.4'
Ir Ir -1.4442 7.9887 'International Tables Vol C Tables 4.2.6.8 and 6.1.1.4'

loop_
_geom_angle_atom_site_label_1
_geom_angle_atom_site_label_2
_geom_angle_atom_site_label_3
_geom_angle
_geom_angle_site_symmetry_1
_geom_angle_site_symmetry_3
_geom_angle_publ_flag
C1 Ir1 C2 92.34(13) . . ?
C1 Ir1 P1 91.76(10) . . ?
C2 Ir1 P1 174.77(8) . . ?
C1 Ir1 Cl1 178.08(11) . . ?
C2 Ir1 Cl1 85.86(9) . . ?
P1 Ir1 Cl1 90.08(3) . . ?
C25 P1 C19 102.66(14) . . ?
C25 P1 C31 103.64(14) . . ?
C19 P1 C31 104.19(14) . . ?
C25 P1 Ir1 113.22(10) . . ?
C19 P1 Ir1 117.16(10) . . ?
C31 P1 Ir1 114.38(11) . . ?
C2 N1 C3 110.8(3) . . ?
C2 N1 C5 124.3(3) . . ?
C3 N1 C5 124.2(3) . . ?
C2 N2 C4 110.7(3) . . ?
C2 N2 C12 125.2(3) . . ?
C4 N2 C12 124.1(3) . . ?
O1 C1 Ir1 179.5(4) . . ?
N1 C2 N2 104.8(3) . . ?
N1 C2 Ir1 127.8(2) . . ?
N2 C2 Ir1 126.8(2) . . ?
C4 C3 N1 106.9(3) . . ?
C3 C4 N2 106.8(3) . . ?
N1 C5 C6 113.2(3) . . ?
C11 C6 C7 118.2(3) . . ?
C11 C6 C5 121.8(3) . . ?
C7 C6 C5 119.9(3) . . ?
C8 C7 C6 121.0(3) . . ?
C9 C8 C7 120.3(3) . . ?
C8 C9 C10 119.4(3) . . ?
C9 C10 C11 120.4(4) . . ?
C10 C11 C6 120.6(3) . . ?
N2 C12 C13 113.6(3) . . ?
C14 C13 C18 119.4(3) . . ?
C14 C13 C12 120.4(3) . . ?
C18 C13 C12 120.1(3) . . ?
C13 C14 C15 120.5(4) . . ?
C16 C15 C14 119.8(4) . . ?
C15 C16 C17 120.3(3) . . ?
C16 C17 C18 120.0(4) . . ?
C17 C18 C13 119.9(4) . . ?
C24 C19 C20 118.9(3) . . ?
C24 C19 P1 119.2(2) . . ?
C20 C19 P1 121.9(2) . . ?
C21 C20 C19 120.2(3) . . ?
C22 C21 C20 120.4(3) . . ?
C23 C22 C21 119.9(3) . . ?
C22 C23 C24 120.0(3) . . ?
C23 C24 C19 120.6(3) . . ?
C26 C25 C30 118.7(3) . . ?
C26 C25 P1 122.5(2) . . ?
C30 C25 P1 118.4(2) . . ?
C25 C26 C27 120.3(3) . . ?
C28 C27 C26 120.2(4) . . ?
C27 C28 C29 120.1(3) . . ?
C28 C29 C30 120.0(3) . . ?
C29 C30 C25 120.8(3) . . ?
C36 C31 C32 119.1(3) . . ?
C36 C31 P1 122.5(2) . . ?
C32 C31 P1 118.3(2) . . ?
C33 C32 C31 120.6(4) . . ?
C34 C33 C32 120.0(4) . . ?
C33 C34 C35 119.9(3) . . ?
C36 C35 C34 120.2(4) . . ?
C35 C36 C31 120.2(3) . . ?

loop_
_geom_bond_atom_site_label_1
_geom_bond_atom_site_label_2
_geom_bond_distance
_geom_bond_site_symmetry_2
_geom_bond_publ_flag
Ir1 C1 1.812(4) . ?
Ir1 C2 2.069(3) . ?
Ir1 P1 2.3075(8) . ?
Ir1 Cl1 2.3655(8) . ?
P1 C25 1.822(3) . ?
P1 C19 1.827(3) . ?
P1 C31 1.830(3) . ?
O1 C1 1.128(4) . ?
N1 C2 1.348(4) . ?
N1 C3 1.377(4) . ?
N1 C5 1.455(4) . ?
N2 C2 1.350(4) . ?
N2 C4 1.380(4) . ?
N2 C12 1.458(4) . ?
C3 C4 1.338(5) . ?
C5 C6 1.509(4) . ?
C6 C11 1.384(5) . ?
C6 C7 1.387(4) . ?
C7 C8 1.376(5) . ?
C8 C9 1.374(5) . ?
C9 C10 1.378(5) . ?
C10 C11 1.383(5) . ?
C12 C13 1.505(4) . ?
C13 C14 1.376(5) . ?
C13 C18 1.386(5) . ?
C14 C15 1.391(5) . ?
C15 C16 1.362(6) . ?
C16 C17 1.382(6) . ?
C17 C18 1.384(5) . ?
C19 C24 1.388(4) . ?
C19 C20 1.392(4) . ?
C20 C21 1.386(4) . ?
C21 C22 1.378(5) . ?
C22 C23 1.377(5) . ?
C23 C24 1.388(4) . ?
C25 C26 1.380(4) . ?
C25 C30 1.389(4) . ?
C26 C27 1.388(5) . ?
C27 C28 1.371(5) . ?
C28 C29 1.373(5) . ?
C29 C30 1.376(4) . ?
C31 C36 1.382(4) . ?
C31 C32 1.382(4) . ?
C32 C33 1.381(5) . ?
C33 C34 1.372(6) . ?
C34 C35 1.380(5) . ?
C35 C36 1.379(5) . ?
